data_2017368
loop_
_publ_author_name
'Krings, Michael'
'Wessel, Michael'
'Dronskowski, Richard'

_publ_section_title
;
 EuI~2~, a low-temperature europium(II) iodide phase
;
_journal_coeditor_code SQ3214
_journal_issue 10
_journal_name_full 'Acta Crystallographica Section C'
_journal_page_first i66
_journal_page_last i68
_journal_paper_doi 10.1107/S0108270109038542
_journal_volume 65
_journal_year 2009
_chemical_formula_iupac 'Eu I2'
_chemical_formula_moiety 'Eu I2'
_chemical_formula_sum 'Eu I2'
_chemical_formula_weight 405.76
_chemical_name_common 'europium iodide'
_chemical_name_systematic
;
europium(II) diiodide
;
_space_group_crystal_system orthorhombic
_space_group_IT_number 62
_space_group_name_Hall '-P 2ac 2n'
_space_group_name_H-M_alt 'P n m a'
_symmetry_space_group_name_Hall '-P 2ac 2n'
_symmetry_space_group_name_H-M 'P n m a'
_cell_angle_alpha 90.0000
_cell_angle_beta 90.0000
_cell_angle_gamma 90.0000
_cell_formula_units_Z 4
_cell_length_a 12.2665(11)
_cell_length_b 4.8875(4)
_cell_length_c 8.3697(8)
_cell_measurement_temperature 293
_cell_volume 501.78(8)
_computing_cell_refinement 'WinXPow (Stoe & Cie, 2005)'
_computing_data_collection 'WinXPow (Stoe & Cie, 2005)'
_computing_data_reduction 'WinXPow (Stoe & Cie, 2005)'
_computing_molecular_graphics 'ATOMS (Dowty, 2005)'
_computing_publication_material 'enCIFer (Allen <i>et al.</i>,  2004)'
_computing_structure_refinement 'FULLPROF (Rodriguez-Carvajal 1993)'
_computing_structure_solution 'FULLPROF (Rodriguez-Carvajal 1993)'
_diffrn_ambient_temperature 293(2)
_diffrn_measurement_device_type 'Stoe STADI MP'
_diffrn_radiation_monochromator Ge
_diffrn_radiation_type 'Cu K\a~1~'
_diffrn_radiation_wavelength 1.540590
_exptl_absorpt_coefficient_mu 184.46
_exptl_crystal_density_diffrn 5.371
_exptl_crystal_density_method 'not measured'
_exptl_crystal_F_000 676
_pd_block_diffractogram_id rietdata_EuI2_IV
_pd_char_colour 'light yellow'
_pd_char_particle_morphology powder
_pd_instr_location
;
?
;
_pd_meas_2theta_range_inc 0.020000
_pd_meas_2theta_range_max 108.98500
_pd_meas_2theta_range_min 5.00500
_pd_meas_number_of_points 5200
_pd_meas_scan_method step
_pd_prep_pressure 101.3
_pd_prep_temperature 200
_pd_proc_2theta_range_inc 0.020000
_pd_proc_2theta_range_max 109.0111
_pd_proc_2theta_range_min 5.0311
_pd_proc_info_data_reduction 'No data reduction'
_pd_proc_info_excluded_regions 'No excluded regions'
_pd_proc_ls_background_function fourier-background
_pd_proc_ls_pref_orient_corr
;
none
;
_pd_proc_ls_profile_function pseudo-voigt
_pd_proc_ls_prof_R_factor 1.4821
_pd_proc_ls_prof_wR_expected 1.2875
_pd_proc_ls_prof_wR_factor 1.9118
_pd_proc_wavelength 1.540590
_pd_spec_mounting
;
capillary tube
;
_pd_spec_mount_mode transmission
_pd_spec_shape cylinder
_pd_spec_size_axial 0.3
_pd_spec_size_equat 0.3
_pd_spec_size_thick 0.3
_refine_ls_extinction_method none
_refine_ls_goodness_of_fit_all 1.49
_refine_ls_matrix_type full
_refine_ls_number_constraints 0
_refine_ls_number_parameters 20
_refine_ls_number_restraints 0
_refine_ls_weighting_details 'Standard least squares refinement'
_refine_ls_weighting_scheme sigma
_cod_data_source_file sq3214.cif
_cod_data_source_block I
_cod_database_code 2017368

loop_
_symmetry_equiv_pos_site_id
_symmetry_equiv_pos_as_xyz
1 x,y,z
2 x+1/2,-y+1/2,-z+1/2
3 -x,y+1/2,-z
4 -x+1/2,-y,z+1/2
5 -x,-y,-z
6 -x+1/2,y+1/2,z+1/2
7 x,-y+1/2,z
8 x+1/2,y,-z+1/2

loop_
_atom_site_label
_atom_site_fract_x
_atom_site_fract_y
_atom_site_fract_z
_atom_site_U_iso_or_equiv
_atom_site_occupancy
Eu1 0.3287(3) 0.75000 0.6310(10) 0.0309(18) 1.00000
I1 0.3883(4) 0.25000 0.366(2) 0.000(2) 1.00000
I2 0.3852(4) 0.25000 0.879(2) 0.007(2) 1.00000

loop_
_atom_type_symbol
_atom_type_description
_atom_type_scat_dispersion_real
_atom_type_scat_dispersion_imag
_atom_type_scat_source
Eu Eu -7.71800 11.27600 International_Tables_Vol.C(1991)_Tables_6.1.1.4_and_6.1.1.5
I I -0.57900 6.83500 International_Tables_Vol.C(1991)_Tables_6.1.1.4_and_6.1.1.5

loop_
_geom_angle_atom_site_label_1
_geom_angle_atom_site_label_2
_geom_angle_atom_site_label_3
_geom_angle_site_symmetry_1
_geom_angle_site_symmetry_2
_geom_angle_site_symmetry_3
_geom_angle
_geom_angle_publ_flag
I1 Eu1 I1 . . 1_565 92.6(3) no
I1 Eu1 I1 . . 3_656 77.8(4) no
I1 Eu1 I1 . . 4_565 124.3(6) no
I1 Eu1 I2 . . . 80.3(3) no
I1 Eu1 I2 . . 1_565 155.2(8) no
I1 Eu1 I2 . . 4_564 76.0(4) no
I1 Eu1 I1 3_656 . 4_565 143.1(4) no
I1 Eu1 I2 3_656 . . 77.5(5) no
I1 Eu1 I2 3_656 . 4_564 141.7(5) no
I1 Eu1 I2 4_565 . . 78.1(4) no
I1 Eu1 I2 4_565 . 4_564 75.3(7) no
I2 Eu1 I2 . . 1_565 96.3(4) no
I2 Eu1 I2 . . 4_564 124.1(9) no
Eu1 I1 Eu1 1_545 . 3_646 102.2(3) no
Eu1 I1 Eu1 1_545 . 4_564 102.5(4) no
Eu1 I1 Eu1 3_646 . 4_564 144.0(3) no
Eu1 I2 Eu1 1_545 . 4_565 103.4(5) no

loop_
_geom_bond_atom_site_label_1
_geom_bond_atom_site_label_2
_geom_bond_site_symmetry_2
_geom_bond_distance
_geom_bond_publ_flag
Eu1 I1 . 3.379(12) yes
Eu1 I1 1_565 3.379(12) no
Eu1 I1 3_656 3.472(6) yes
Eu1 I1 4_565 3.311(12) yes
Eu1 I2 . 3.281(17) yes
Eu1 I2 1_565 3.281(17) no
Eu1 I2 4_564 3.365(17) yes
